data_4028238
loop_
_publ_author_name
'Xiao-Jian Li'
'Jin-Ling Zhang'
'Yu Geng'
'Zhong Jin'

_publ_section_title
;
 Nickel-Catalyzed Suzuki-Miyaura Coupling of Heteroaryl Ethers with
 Arylboronic Acids
;
_journal_name_full 'Journal of Organic Chemistry'
_journal_page_first 5078
_journal_page_last 5084
_journal_paper_doi 10.1021/jo4005537
_journal_volume 78
_journal_year 2013
_chemical_formula_moiety 'C10 H12 N4 O4'
_chemical_formula_sum 'C10 H12 N4 O4'
_chemical_formula_weight 252.24
_chemical_name_systematic
; 
 ? 
;
_space_group_IT_number 62
_symmetry_cell_setting orthorhombic
_symmetry_space_group_name_Hall '-P 2ac 2n'
_symmetry_space_group_name_H-M 'P n m a'
_atom_sites_solution_hydrogens geom
_atom_sites_solution_primary direct
_atom_sites_solution_secondary difmap
_audit_creation_method SHELXL-97
_cell_angle_alpha 90.00
_cell_angle_beta 90.00
_cell_angle_gamma 90.00
_cell_formula_units_Z 4
_cell_length_a 8.0550(16)
_cell_length_b 6.5780(12)
_cell_length_c 22.091(3)
_cell_measurement_reflns_used 4030
_cell_measurement_temperature 113(2)
_cell_measurement_theta_max 27.90
_cell_measurement_theta_min 1.80
_cell_volume 1170.5(4)
_computing_cell_refinement 'CrystalClear-SM Expert 2.0 r4'
_computing_data_collection 'CrystalClear-SM Expert 2.0 r4 (Rigaku, 2009)'
_computing_data_reduction 'CrystalClear-SM Expert 2.0 r4'
_computing_molecular_graphics 'CrystalStructure 4.0'
_computing_publication_material 'CrystalStructure 4.0 (Rigaku, 2009)'
_computing_structure_refinement 'SHELXL-97 (Sheldrick, 1997)'
_computing_structure_solution 'SHELXS-97 (Sheldrick, 1990)'
_diffrn_ambient_temperature 113(2)
_diffrn_detector_area_resol_mean 14.222
_diffrn_measured_fraction_theta_full 0.998
_diffrn_measured_fraction_theta_max 0.998
_diffrn_measurement_device_type 'Rigaku Saturn724 CCD'
_diffrn_measurement_method \w
_diffrn_radiation_monochromator multilayer
_diffrn_radiation_source 'rotating anode'
_diffrn_radiation_type MoK\a
_diffrn_radiation_wavelength 0.71075
_diffrn_reflns_av_R_equivalents 0.0833
_diffrn_reflns_av_sigmaI/netI 0.0624
_diffrn_reflns_limit_h_max 10
_diffrn_reflns_limit_h_min -10
_diffrn_reflns_limit_k_max 8
_diffrn_reflns_limit_k_min -8
_diffrn_reflns_limit_l_max 28
_diffrn_reflns_limit_l_min -28
_diffrn_reflns_number 11554
_diffrn_reflns_theta_full 27.82
_diffrn_reflns_theta_max 27.82
_diffrn_reflns_theta_min 1.84
_diffrn_standards_decay_% 0
_diffrn_standards_interval_count 0
_diffrn_standards_interval_time 0
_diffrn_standards_number 0
_exptl_absorpt_coefficient_mu 0.113
_exptl_absorpt_correction_T_max 0.9888
_exptl_absorpt_correction_T_min 0.9756
_exptl_absorpt_correction_type multi-scan
_exptl_absorpt_process_details CrystalClear
_exptl_crystal_colour colorless
_exptl_crystal_density_diffrn 1.431
_exptl_crystal_description prism
_exptl_crystal_F_000 528
_exptl_crystal_size_max 0.22
_exptl_crystal_size_mid 0.20
_exptl_crystal_size_min 0.10
_refine_diff_density_max 0.308
_refine_diff_density_min -0.307
_refine_diff_density_rms 0.061
_refine_ls_extinction_coef 0.039(5)
_refine_ls_extinction_expression Fc^*^=kFc[1+0.001xFc^2^\l^3^/sin(2\q)]^-1/4^
_refine_ls_extinction_method SHELXL
_refine_ls_goodness_of_fit_ref 0.987
_refine_ls_hydrogen_treatment mixed
_refine_ls_matrix_type full
_refine_ls_number_parameters 118
_refine_ls_number_reflns 1505
_refine_ls_number_restraints 0
_refine_ls_restrained_S_all 0.987
_refine_ls_R_factor_all 0.0616
_refine_ls_R_factor_gt 0.0467
_refine_ls_shift/su_max 0.000
_refine_ls_shift/su_mean 0.000
_refine_ls_structure_factor_coef Fsqd
_refine_ls_weighting_details 'calc w=1/[\s^2^(Fo^2^)+(0.0624P)^2^+0.0000P] where P=(Fo^2^+2Fc^2^)/3'
_refine_ls_weighting_scheme calc
_refine_ls_wR_factor_gt 0.1118
_refine_ls_wR_factor_ref 0.1221
_reflns_number_gt 982
_reflns_number_total 1505
_reflns_threshold_expression >2sigma(I)
_cod_data_source_file jo4005537_si_003.cif
_cod_data_source_block shelxl
_cod_database_code 4028238

loop_
_symmetry_equiv_pos_as_xyz
'x, y, z'
'-x+1/2, y+1/2, z+1/2'
'x, -y+1/2, z'
'-x+1/2, -y, z+1/2'
'-x, -y, -z'
'x-1/2, -y-1/2, -z-1/2'
'-x, y-1/2, -z'
'x-1/2, y, -z-1/2'

loop_
_atom_site_label
_atom_site_type_symbol
_atom_site_fract_x
_atom_site_fract_y
_atom_site_fract_z
_atom_site_U_iso_or_equiv
_atom_site_adp_type
_atom_site_occupancy
_atom_site_symmetry_multiplicity
_atom_site_calc_flag
_atom_site_refinement_flags
O1 O 0.44823(15) 0.2500 0.44072(6) 0.0343(4) Uani 1 2 d S
O2 O 0.93796(15) 0.2500 0.33286(6) 0.0322(4) Uani 1 2 d S
O3 O 1.21909(17) 0.2500 0.69788(6) 0.0345(4) Uani 1 2 d S
O4 O 0.56567(19) 0.2500 0.68497(7) 0.0442(4) Uani 1 2 d S
N1 N 0.69108(19) 0.2500 0.49088(7) 0.0290(4) Uani 1 2 d S
N2 N 0.68477(19) 0.2500 0.38187(6) 0.0280(4) Uani 1 2 d S
N3 N 0.94528(18) 0.2500 0.43433(7) 0.0268(4) Uani 1 2 d S
N4 N 0.94990(16) 0.2500 0.54017(7) 0.0253(4) Uani 1 2 d S
C1 C 0.6138(2) 0.2500 0.43688(8) 0.0274(5) Uani 1 2 d S
C2 C 0.8504(2) 0.2500 0.38406(8) 0.0269(5) Uani 1 2 d S
C3 C 0.8558(2) 0.2500 0.48506(8) 0.0255(4) Uani 1 2 d S
C4 C 1.1214(2) 0.2500 0.53879(9) 0.0265(4) Uani 1 2 d S
H4 H 1.1762 0.2500 0.5007 0.032 Uiso 1 2 calc SR
C5 C 1.2140(2) 0.2500 0.59003(8) 0.0280(5) Uani 1 2 d S
H5 H 1.3317 0.2500 0.5871 0.034 Uiso 1 2 calc SR
C6 C 1.1361(2) 0.2500 0.64929(8) 0.0281(5) Uani 1 2 d S
C7 C 0.9567(2) 0.2500 0.64818(8) 0.0307(5) Uani 1 2 d S
H7 H 0.8979 0.2500 0.6855 0.037 Uiso 1 2 calc SR
C8 C 0.8696(2) 0.2500 0.59568(8) 0.0289(5) Uani 1 2 d S
H8 H 0.7517 0.2500 0.5969 0.035 Uiso 1 2 calc SR
C9 C 0.3579(2) 0.2500 0.38336(8) 0.0365(5) Uani 1 2 d S
H9A H 0.3942 0.3656 0.3587 0.044 Uiso 0.50 1 calc PR
H9B H 0.2386 0.2613 0.3913 0.044 Uiso 0.50 1 calc PR
H9C H 0.3804 0.1231 0.3616 0.044 Uiso 0.50 1 calc PR
C10 C 0.8469(2) 0.2500 0.27571(8) 0.0367(5) Uani 1 2 d S
H10A H 0.7668 0.3621 0.2756 0.044 Uiso 0.50 1 calc PR
H10B H 0.7878 0.1207 0.2711 0.044 Uiso 0.50 1 calc PR
H10C H 0.9249 0.2672 0.2421 0.044 Uiso 0.50 1 calc PR
H1 H 0.445(3) 0.2500 0.6907(10) 0.057(7) Uiso 1 2 d S
H2 H 0.605(2) 0.2500 0.7238(10) 0.052(7) Uiso 1 2 d S

loop_
_atom_site_aniso_label
_atom_site_aniso_U_11
_atom_site_aniso_U_22
_atom_site_aniso_U_33
_atom_site_aniso_U_23
_atom_site_aniso_U_13
_atom_site_aniso_U_12
O1 0.0284(8) 0.0470(9) 0.0277(7) 0.000 0.0000(6) 0.000
O2 0.0307(8) 0.0400(9) 0.0259(7) 0.000 0.0024(6) 0.000
O3 0.0298(8) 0.0436(9) 0.0299(7) 0.000 -0.0031(6) 0.000
O4 0.0325(9) 0.0702(11) 0.0299(8) 0.000 0.0008(7) 0.000
N1 0.0282(9) 0.0289(9) 0.0301(9) 0.000 0.0010(7) 0.000
N2 0.0293(9) 0.0263(9) 0.0284(9) 0.000 0.0013(7) 0.000
N3 0.0264(9) 0.0267(10) 0.0273(9) 0.000 0.0016(6) 0.000
N4 0.0243(8) 0.0244(9) 0.0271(8) 0.000 0.0013(7) 0.000
C1 0.0277(10) 0.0239(11) 0.0308(11) 0.000 0.0009(8) 0.000
C2 0.0301(10) 0.0206(10) 0.0301(10) 0.000 0.0030(8) 0.000
C3 0.0283(10) 0.0188(10) 0.0294(10) 0.000 -0.0012(8) 0.000
C4 0.0249(10) 0.0229(10) 0.0316(10) 0.000 0.0033(8) 0.000
C5 0.0278(10) 0.0235(11) 0.0326(11) 0.000 0.0020(8) 0.000
C6 0.0314(10) 0.0235(10) 0.0295(10) 0.000 -0.0013(8) 0.000
C7 0.0287(10) 0.0361(12) 0.0273(10) 0.000 0.0051(8) 0.000
C8 0.0284(10) 0.0292(11) 0.0292(10) 0.000 0.0019(8) 0.000
C9 0.0297(11) 0.0511(14) 0.0286(11) 0.000 -0.0031(8) 0.000
C10 0.0408(12) 0.0439(13) 0.0254(10) 0.000 0.0018(9) 0.000

loop_
_atom_type_symbol
_atom_type_description
_atom_type_scat_dispersion_real
_atom_type_scat_dispersion_imag
_atom_type_scat_source
C C 0.0033 0.0016 'International Tables Vol C Tables 4.2.6.8 and 6.1.1.4'
H H 0.0000 0.0000 'International Tables Vol C Tables 4.2.6.8 and 6.1.1.4'
N N 0.0061 0.0033 'International Tables Vol C Tables 4.2.6.8 and 6.1.1.4'
O O 0.0106 0.0060 'International Tables Vol C Tables 4.2.6.8 and 6.1.1.4'

loop_
_geom_angle_atom_site_label_1
_geom_angle_atom_site_label_2
_geom_angle_atom_site_label_3
_geom_angle
C1 O1 C9 116.22(14)
C2 O2 C10 117.90(14)
H1 O4 H2 102.9(18)
C3 N1 C1 112.03(15)
C2 N2 C1 113.12(15)
C3 N3 C2 112.72(16)
C4 N4 C8 119.09(15)
C4 N4 C3 120.64(15)
C8 N4 C3 120.27(15)
O1 C1 N2 118.84(15)
O1 C1 N1 113.92(15)
N2 C1 N1 127.24(16)
O2 C2 N2 119.86(16)
O2 C2 N3 113.54(16)
N2 C2 N3 126.59(17)
N3 C3 N1 128.29(17)
N3 C3 N4 115.33(16)
N1 C3 N4 116.38(16)
C5 C4 N4 122.11(17)
C5 C4 H4 118.9
N4 C4 H4 118.9
C4 C5 C6 121.00(17)
C4 C5 H5 119.5
C6 C5 H5 119.5
O3 C6 C7 122.90(17)
O3 C6 C5 122.46(17)
C7 C6 C5 114.64(16)
C8 C7 C6 122.15(17)
C8 C7 H7 118.9
C6 C7 H7 118.9
C7 C8 N4 121.01(17)
C7 C8 H8 119.5
N4 C8 H8 119.5
O1 C9 H9A 109.5
O1 C9 H9B 109.5
H9A C9 H9B 109.5
O1 C9 H9C 109.5
H9A C9 H9C 109.5
H9B C9 H9C 109.5
O2 C10 H10A 109.5
O2 C10 H10B 109.5
H10A C10 H10B 109.5
O2 C10 H10C 109.5
H10A C10 H10C 109.5
H10B C10 H10C 109.5

loop_
_geom_bond_atom_site_label_1
_geom_bond_atom_site_label_2
_geom_bond_distance
O1 C1 1.336(2)
O1 C9 1.461(2)
O2 C2 1.333(2)
O2 C10 1.460(2)
O3 C6 1.265(2)
O4 H1 0.98(2)
O4 H2 0.91(2)
N1 C3 1.333(2)
N1 C1 1.346(2)
N2 C2 1.335(2)
N2 C1 1.343(2)
N3 C3 1.333(2)
N3 C2 1.348(2)
N4 C4 1.382(2)
N4 C8 1.386(2)
N4 C3 1.434(2)
C4 C5 1.356(2)
C4 H4 0.9500
C5 C6 1.452(3)
C5 H5 0.9500
C6 C7 1.445(3)
C7 C8 1.356(2)
C7 H7 0.9500
C8 H8 0.9500
C9 H9A 0.9800
C9 H9B 0.9800
C9 H9C 0.9800
C10 H10A 0.9800
C10 H10B 0.9800
C10 H10C 0.9800

loop_
_geom_hbond_atom_site_label_D
_geom_hbond_atom_site_label_H
_geom_hbond_atom_site_label_A
_geom_hbond_distance_DH
_geom_hbond_distance_HA
_geom_hbond_distance_DA
_geom_hbond_angle_DHA
_geom_hbond_site_symmetry_A
O4 H2 O3 0.91(2) 1.96(2) 2.868(2) 172.4(18) 6_567
O4 H1 O3 0.98(2) 1.83(2) 2.806(2) 178(2) 1_455

loop_
_geom_torsion_atom_site_label_1
_geom_torsion_atom_site_label_2
_geom_torsion_atom_site_label_3
_geom_torsion_atom_site_label_4
_geom_torsion
C9 O1 C1 N2 0.0
C9 O1 C1 N1 180.0
C2 N2 C1 O1 180.0
C2 N2 C1 N1 0.0
C3 N1 C1 O1 180.0
C3 N1 C1 N2 0.0
C10 O2 C2 N2 0.0
C10 O2 C2 N3 180.0
C1 N2 C2 O2 180.0
C1 N2 C2 N3 0.0
C3 N3 C2 O2 180.0
C3 N3 C2 N2 0.0
C2 N3 C3 N1 0.0
C2 N3 C3 N4 180.0
C1 N1 C3 N3 0.0
C1 N1 C3 N4 180.0
C4 N4 C3 N3 0.0
C8 N4 C3 N3 180.0
C4 N4 C3 N1 180.0
C8 N4 C3 N1 0.0
C8 N4 C4 C5 0.0
C3 N4 C4 C5 180.0
N4 C4 C5 C6 0.0
C4 C5 C6 O3 180.0
C4 C5 C6 C7 0.0
O3 C6 C7 C8 180.0
C5 C6 C7 C8 0.0
C6 C7 C8 N4 0.0
C4 N4 C8 C7 0.0
C3 N4 C8 C7 180.0
